data_4511117
loop_
_publ_author_name
'Zhang, Lai-Ping'
'Ma, Jian-Fang'
'Yang, Jin'
'Liu, Ying-Ying'
'Wei, Guo-Hua'

_publ_section_title
;
 1D, 2D, and 3D Metal&#x2212;Organic Frameworks Based on Bis(imidazole)
 Ligands and Polycarboxylates: Syntheses, Structures, and Photoluminescent
 Properties
;
_journal_issue 11
_journal_name_full 'Crystal Growth &amp; Design'
_journal_page_first 4660
_journal_paper_doi 10.1021/cg900460k
_journal_volume 9
_journal_year 2009
_chemical_formula_moiety 'C38 H40 Co2 N8 O8, 2(H2 O)'
_chemical_formula_sum 'C38 H44 Co2 N8 O10'
_chemical_formula_weight 890.67
_chemical_name_systematic
;
 ?
;
_space_group_IT_number 9
_symmetry_cell_setting monoclinic
_symmetry_space_group_name_Hall 'C -2yc'
_symmetry_space_group_name_H-M 'C 1 c 1'
_atom_sites_solution_hydrogens geom
_atom_sites_solution_primary direct
_atom_sites_solution_secondary difmap
_audit_creation_method SHELXL-97
_cell_angle_alpha 90.00
_cell_angle_beta 102.406(7)
_cell_angle_gamma 90.00
_cell_formula_units_Z 4
_cell_length_a 15.240(5)
_cell_length_b 13.155(5)
_cell_length_c 20.779(8)
_cell_measurement_reflns_used 6326
_cell_measurement_temperature 293(2)
_cell_measurement_theta_max 28.3
_cell_measurement_theta_min 2.0
_cell_volume 4069(3)
_computing_cell_refinement 'SAINT (Bruker, 1999)'
_computing_data_collection 'SMART (Bruker, 1997)'
_computing_data_reduction SAINT
_computing_molecular_graphics 'SHELXTL-PLUS (Sheldrick, 1990)'
_computing_publication_material SHELXL-97
_computing_structure_refinement 'SHELXL-97 (Sheldrick, 2008)'
_computing_structure_solution 'SHELXS-97 (Sheldrick, 1997)'
_diffrn_ambient_temperature 293(2)
_diffrn_measured_fraction_theta_full 0.989
_diffrn_measured_fraction_theta_max 0.928
_diffrn_measurement_device_type 'Bruker APEX CCD area-detector'
_diffrn_measurement_method '\w scan'
_diffrn_radiation_monochromator graphite
_diffrn_radiation_source 'fine-focus sealed tube'
_diffrn_radiation_type MoK\a
_diffrn_radiation_wavelength 0.71073
_diffrn_reflns_av_R_equivalents 0.0403
_diffrn_reflns_av_sigmaI/netI 0.0711
_diffrn_reflns_limit_h_max 19
_diffrn_reflns_limit_h_min -20
_diffrn_reflns_limit_k_max 16
_diffrn_reflns_limit_k_min -17
_diffrn_reflns_limit_l_max 27
_diffrn_reflns_limit_l_min -17
_diffrn_reflns_number 11920
_diffrn_reflns_theta_full 25.00
_diffrn_reflns_theta_max 28.33
_diffrn_reflns_theta_min 2.01
_exptl_absorpt_coefficient_mu 0.882
_exptl_absorpt_correction_T_max 0.911
_exptl_absorpt_correction_T_min 0.805
_exptl_absorpt_correction_type empirical
_exptl_absorpt_process_details 'SADABS(Sheldrick, 1996)'
_exptl_crystal_colour purple
_exptl_crystal_density_diffrn 1.454
_exptl_crystal_density_method 'not measured'
_exptl_crystal_description block
_exptl_crystal_F_000 1848
_exptl_crystal_size_max 0.243
_exptl_crystal_size_mid 0.225
_exptl_crystal_size_min 0.108
_refine_diff_density_max 2.192
_refine_diff_density_min -0.740
_refine_diff_density_rms 0.136
_refine_ls_abs_structure_details 'Flack H D (1983), Acta Cryst. A39, 876-881'
_refine_ls_abs_structure_Flack 0.09(3)
_refine_ls_extinction_method none
_refine_ls_goodness_of_fit_ref 1.073
_refine_ls_hydrogen_treatment mixed
_refine_ls_matrix_type full
_refine_ls_number_parameters 513
_refine_ls_number_reflns 6326
_refine_ls_number_restraints 12
_refine_ls_restrained_S_all 1.073
_refine_ls_R_factor_all 0.1021
_refine_ls_R_factor_gt 0.0904
_refine_ls_shift/su_max 0.001
_refine_ls_shift/su_mean 0.000
_refine_ls_structure_factor_coef Fsqd
_refine_ls_weighting_details 'calc w=1/[\s^2^(Fo^2^)+(0.1490P)^2^+22.4460P] where P=(Fo^2^+2Fc^2^)/3'
_refine_ls_weighting_scheme calc
_refine_ls_wR_factor_gt 0.2457
_refine_ls_wR_factor_ref 0.2560
_reflns_number_gt 5290
_reflns_number_total 6326
_reflns_threshold_expression >2\s(I)
_cod_data_source_file cg900460k_si_002.cif
_cod_data_source_block Compound-2
_cod_original_cell_volume 4068(3)
_cod_original_sg_symbol_Hall 'C -2yc '
_cod_original_sg_symbol_H-M 'C c '
_cod_database_code 4511117

loop_
_symmetry_equiv_pos_as_xyz
'x, y, z'
'x, -y, z+1/2'
'x+1/2, y+1/2, z'
'x+1/2, -y+1/2, z+1/2'

loop_
_atom_site_label
_atom_site_type_symbol
_atom_site_fract_x
_atom_site_fract_y
_atom_site_fract_z
_atom_site_U_iso_or_equiv
_atom_site_adp_type
_atom_site_occupancy
_atom_site_symmetry_multiplicity
_atom_site_calc_flag
_atom_site_refinement_flags
Co1 Co 0.39451(7) 0.19153(10) 0.57139(7) 0.0348(3) Uani 1 1 d .
Co2 Co 0.70718(8) 0.07466(9) 0.30037(7) 0.0335(3) Uani 1 1 d .
C1 C 0.7870(7) 0.5458(8) 0.6060(6) 0.041(2) Uani 1 1 d .
C2 C 0.7609(6) 0.4457(7) 0.6305(5) 0.036(2) Uani 1 1 d .
C3 C 0.8188(7) 0.3880(10) 0.6766(7) 0.054(3) Uani 1 1 d .
H3 H 0.8770 0.4108 0.6933 0.065 Uiso 1 1 calc R
C4 C 0.7904(8) 0.2958(9) 0.6982(8) 0.060(4) Uani 1 1 d .
H4 H 0.8296 0.2569 0.7290 0.072 Uiso 1 1 calc R
C5 C 0.7027(7) 0.2623(8) 0.6733(6) 0.045(3) Uani 1 1 d .
H5 H 0.6818 0.2035 0.6899 0.054 Uiso 1 1 calc R
C6 C 0.6470(5) 0.3171(7) 0.6238(5) 0.0308(19) Uani 1 1 d .
C7 C 0.6762(6) 0.4086(6) 0.6023(5) 0.0328(19) Uani 1 1 d .
H7 H 0.6389 0.4450 0.5689 0.039 Uiso 1 1 calc R
C8 C 0.5538(6) 0.2790(6) 0.5934(6) 0.033(2) Uani 1 1 d .
C9 C 0.4313(9) 0.1553(11) 0.4333(7) 0.059(3) Uani 1 1 d .
H9 H 0.4852 0.1910 0.4423 0.071 Uiso 1 1 calc R
C10 C 0.3976(9) 0.1097(11) 0.3754(7) 0.062(3) Uani 1 1 d .
H10 H 0.4237 0.1044 0.3390 0.074 Uiso 1 1 calc R
C11 C 0.3062(8) 0.0947(10) 0.4421(6) 0.051(3) Uani 1 1 d .
H11 H 0.2557 0.0785 0.4585 0.062 Uiso 1 1 calc R
C12 C 0.2517(8) 0.0175(10) 0.3340(7) 0.064(4) Uani 1 1 d D
H12A H 0.2510 0.0453 0.2906 0.076 Uiso 1 1 calc R
H12B H 0.1921 0.0258 0.3428 0.076 Uiso 1 1 calc R
C13 C 0.2743(9) -0.0937(10) 0.3346(8) 0.073(3) Uani 1 1 d D
H13A H 0.2239 -0.1316 0.3092 0.088 Uiso 1 1 calc R
H13B H 0.2869 -0.1192 0.3794 0.088 Uiso 1 1 calc R
C14 C 0.3556(9) -0.1068(13) 0.3049(9) 0.073(3) Uani 1 1 d D
H14A H 0.3416 -0.0811 0.2601 0.088 Uiso 1 1 calc R
H14B H 0.4043 -0.0661 0.3297 0.088 Uiso 1 1 calc R
C15 C 0.3862(11) -0.2133(13) 0.3039(9) 0.080(5) Uiso 1 1 d D
H15A H 0.3349 -0.2569 0.2877 0.096 Uiso 1 1 calc R
H15B H 0.4135 -0.2346 0.3484 0.096 Uiso 1 1 calc R
C16 C 0.4533(9) -0.2253(11) 0.2608(8) 0.066(4) Uani 1 1 d D
H16A H 0.4648 -0.2970 0.2555 0.080 Uiso 1 1 calc R
H16B H 0.4284 -0.1973 0.2175 0.080 Uiso 1 1 calc R
C17 C 0.5629(8) -0.0885(10) 0.2708(7) 0.052(3) Uani 1 1 d .
H17 H 0.5284 -0.0510 0.2365 0.063 Uiso 1 1 calc R
C18 C 0.6020(12) -0.2044(14) 0.3393(11) 0.086(5) Uiso 1 1 d .
H18 H 0.6007 -0.2631 0.3640 0.103 Uiso 1 1 calc R
C19 C 0.6704(11) -0.1348(10) 0.3484(8) 0.071(4) Uani 1 1 d .
H19 H 0.7251 -0.1388 0.3784 0.085 Uiso 1 1 calc R
C20 C 0.8650(6) -0.0200(6) 0.2870(5) 0.0322(14) Uani 1 1 d .
C21 C 0.9305(6) -0.0587(7) 0.2500(5) 0.0322(14) Uani 1 1 d .
C22 C 0.9457(7) -0.0094(8) 0.1944(6) 0.044(3) Uani 1 1 d .
H22 H 0.9124 0.0481 0.1789 0.053 Uiso 1 1 calc R
C23 C 1.0102(8) -0.0449(8) 0.1615(6) 0.045(3) Uani 1 1 d .
H23 H 1.0218 -0.0093 0.1256 0.055 Uiso 1 1 calc R
C24 C 1.0577(6) -0.1351(8) 0.1829(6) 0.042(2) Uani 1 1 d .
H24 H 1.1005 -0.1592 0.1608 0.050 Uiso 1 1 calc R
C25 C 1.0407(6) -0.1882(7) 0.2368(5) 0.0310(18) Uani 1 1 d .
C26 C 0.9785(5) -0.1469(6) 0.2706(5) 0.0283(17) Uani 1 1 d .
H26 H 0.9691 -0.1798 0.3082 0.034 Uiso 1 1 calc R
C27 C 1.0849(6) -0.2871(7) 0.2584(5) 0.036(2) Uani 1 1 d .
C28 C 0.8257(7) 0.1417(8) 0.4294(5) 0.039(2) Uani 1 1 d .
H28 H 0.8756 0.1087 0.4204 0.047 Uiso 1 1 calc R
C29 C 0.6892(8) 0.1987(10) 0.4224(7) 0.055(3) Uani 1 1 d .
H29 H 0.6283 0.2123 0.4072 0.066 Uiso 1 1 calc R
C30 C 0.7430(9) 0.2353(10) 0.4789(7) 0.057(3) Uani 1 1 d .
H30 H 0.7250 0.2769 0.5098 0.068 Uiso 1 1 calc R
C31 C 0.9074(9) 0.2258(11) 0.5321(7) 0.060(3) Uani 1 1 d .
H31A H 0.9554 0.1786 0.5293 0.072 Uiso 1 1 calc R
H31B H 0.8942 0.2196 0.5756 0.072 Uiso 1 1 calc R
C32 C 0.9377(8) 0.3351(9) 0.5217(8) 0.068(4) Uani 1 1 d D
H32A H 0.9465 0.3434 0.4772 0.082 Uiso 1 1 calc R
H32B H 0.8925 0.3833 0.5287 0.082 Uiso 1 1 calc R
C33 C 1.0244(8) 0.3533(9) 0.5705(6) 0.050(3) Uani 1 1 d D
H33A H 1.0694 0.3059 0.5622 0.061 Uiso 1 1 calc R
H33B H 1.0155 0.3409 0.6147 0.061 Uiso 1 1 calc R
C34 C 1.0580(10) 0.4611(10) 0.5662(8) 0.063(4) Uani 1 1 d .
H34A H 1.0632 0.4747 0.5213 0.076 Uiso 1 1 calc R
H34B H 1.0144 0.5083 0.5770 0.076 Uiso 1 1 calc R
C35 C 1.1465(8) 0.4789(9) 0.6113(8) 0.056(3) Uani 1 1 d .
H35A H 1.1576 0.5514 0.6160 0.067 Uiso 1 1 calc R
H35B H 1.1455 0.4515 0.6545 0.067 Uiso 1 1 calc R
C36 C 1.2555(9) 0.4646(10) 0.5359(8) 0.063(4) Uani 1 1 d .
H36 H 1.2403 0.5247 0.5126 0.076 Uiso 1 1 calc R
C37 C 1.3162(10) 0.3968(9) 0.5257(9) 0.065(4) Uani 1 1 d .
H37 H 1.3500 0.4008 0.4935 0.078 Uiso 1 1 calc R
C38 C 1.2594(7) 0.3395(8) 0.6071(6) 0.039(2) Uani 1 1 d .
H38 H 1.2456 0.2994 0.6405 0.047 Uiso 1 1 calc R
N1 N 0.3780(6) 0.1434(7) 0.4767(5) 0.045(2) Uani 1 1 d .
N2 N 0.3153(7) 0.0726(8) 0.3823(6) 0.053(3) Uani 1 1 d .
N3 N 0.5377(8) -0.1737(7) 0.2892(6) 0.054(3) Uani 1 1 d .
N4 N 0.6414(6) -0.0575(7) 0.3038(5) 0.044(2) Uani 1 1 d .
N5 N 0.7430(6) 0.1370(7) 0.3918(5) 0.041(2) Uani 1 1 d .
N6 N 0.8267(7) 0.2003(7) 0.4816(5) 0.049(2) Uani 1 1 d .
N7 N 1.2202(7) 0.4302(6) 0.5860(5) 0.043(2) Uani 1 1 d .
N8 N 1.3203(5) 0.3180(6) 0.5722(5) 0.0380(18) Uani 1 1 d .
O1 O 0.8703(6) 0.5726(6) 0.6244(5) 0.053(2) Uani 1 1 d .
O2 O 0.7326(6) 0.5984(6) 0.5685(5) 0.057(2) Uani 1 1 d .
O3 O 0.5102(6) 0.3223(7) 0.5442(5) 0.058(2) Uani 1 1 d .
O4 O 0.5227(5) 0.2057(5) 0.6205(4) 0.0444(18) Uani 1 1 d .
O5 O 0.8096(5) 0.0468(5) 0.2583(4) 0.0434(17) Uani 1 1 d .
O6 O 0.8663(6) -0.0519(7) 0.3447(4) 0.062(3) Uani 1 1 d .
O7 O 1.0537(6) -0.3423(6) 0.2945(5) 0.058(2) Uani 1 1 d .
O8 O 1.1580(5) -0.3080(5) 0.2399(4) 0.0431(17) Uani 1 1 d .
O1W O 0.5347(12) 0.4237(12) 0.4310(7) 0.104(4) Uani 1 1 d D
H1B H 0.490(12) 0.461(17) 0.441(11) 0.156 Uiso 1 1 d D
H1A H 0.567(13) 0.399(19) 0.469(6) 0.156 Uiso 1 1 d D
O2W O 0.5818(12) -0.3751(11) 0.4590(9) 0.111(5) Uani 1 1 d D
H2A H 0.627(9) -0.332(13) 0.461(16) 0.166 Uiso 1 1 d D
H2B H 0.531(8) -0.340(14) 0.451(16) 0.166 Uiso 1 1 d D

loop_
_atom_site_aniso_label
_atom_site_aniso_U_11
_atom_site_aniso_U_22
_atom_site_aniso_U_33
_atom_site_aniso_U_23
_atom_site_aniso_U_13
_atom_site_aniso_U_12
Co1 0.0288(6) 0.0373(6) 0.0379(7) -0.0019(6) 0.0061(5) -0.0044(5)
Co2 0.0324(6) 0.0290(5) 0.0398(7) -0.0008(5) 0.0089(5) 0.0024(5)
C1 0.040(5) 0.044(5) 0.044(6) -0.008(5) 0.021(5) -0.018(4)
C2 0.029(4) 0.039(5) 0.045(6) -0.013(4) 0.020(4) -0.019(4)
C3 0.029(5) 0.058(7) 0.066(8) 0.008(6) -0.011(5) -0.013(5)
C4 0.036(5) 0.047(6) 0.084(10) 0.018(6) -0.019(6) -0.004(5)
C5 0.043(5) 0.029(5) 0.060(7) 0.010(4) 0.005(5) -0.011(4)
C6 0.017(4) 0.034(5) 0.041(5) -0.010(4) 0.005(4) -0.009(3)
C7 0.028(4) 0.025(4) 0.045(5) -0.005(4) 0.008(4) -0.010(3)
C8 0.023(4) 0.023(4) 0.053(6) -0.002(4) 0.010(4) -0.006(3)
C9 0.056(7) 0.071(8) 0.053(7) -0.011(6) 0.016(6) -0.029(6)
C10 0.062(7) 0.080(9) 0.047(7) -0.023(6) 0.022(6) -0.017(7)
C11 0.042(5) 0.070(8) 0.045(6) -0.014(6) 0.015(5) -0.006(6)
C12 0.036(6) 0.103(11) 0.043(7) -0.027(7) -0.008(5) 0.000(6)
C13 0.068(6) 0.086(7) 0.069(7) -0.023(6) 0.023(6) -0.031(6)
C14 0.068(6) 0.086(7) 0.069(7) -0.023(6) 0.023(6) -0.031(6)
C16 0.063(8) 0.052(7) 0.076(10) -0.017(7) -0.005(7) -0.009(6)
C17 0.043(6) 0.069(8) 0.044(7) 0.009(6) 0.007(5) 0.000(5)
C19 0.075(9) 0.045(7) 0.083(11) 0.029(7) -0.001(8) -0.008(7)
C20 0.025(3) 0.026(3) 0.047(4) -0.004(3) 0.010(3) 0.008(2)
C21 0.025(3) 0.026(3) 0.047(4) -0.004(3) 0.010(3) 0.008(2)
C22 0.041(5) 0.033(5) 0.059(7) 0.014(5) 0.015(5) 0.022(4)
C23 0.051(6) 0.038(5) 0.054(7) 0.011(5) 0.026(6) 0.008(5)
C24 0.031(4) 0.048(5) 0.049(6) 0.002(5) 0.015(4) 0.014(4)
C25 0.021(4) 0.032(4) 0.035(5) -0.006(4) -0.003(3) 0.009(3)
C26 0.023(4) 0.027(4) 0.032(4) -0.002(3) -0.001(3) 0.011(3)
C27 0.033(5) 0.030(4) 0.044(6) -0.006(4) 0.009(4) 0.018(4)
C28 0.037(5) 0.044(5) 0.039(5) -0.006(4) 0.015(4) 0.002(4)
C29 0.039(5) 0.078(8) 0.054(7) -0.011(6) 0.026(5) 0.008(6)
C30 0.067(8) 0.057(7) 0.052(7) -0.014(6) 0.024(6) 0.008(6)
C31 0.054(7) 0.079(9) 0.040(6) -0.010(6) -0.004(6) -0.016(6)
C32 0.077(9) 0.033(6) 0.091(12) 0.002(6) 0.010(8) 0.002(6)
C33 0.052(6) 0.045(6) 0.045(7) -0.007(5) -0.010(5) -0.001(5)
C34 0.073(8) 0.045(6) 0.068(9) -0.015(6) 0.008(7) 0.013(6)
C35 0.054(7) 0.048(6) 0.073(9) -0.019(6) 0.030(7) 0.007(5)
C36 0.056(7) 0.051(7) 0.087(11) 0.028(7) 0.024(7) 0.009(6)
C37 0.070(8) 0.050(6) 0.089(11) 0.024(7) 0.048(8) 0.017(6)
C38 0.034(5) 0.035(5) 0.047(6) -0.004(4) 0.005(4) -0.002(4)
N1 0.040(4) 0.052(5) 0.045(5) -0.005(4) 0.011(4) -0.011(4)
N2 0.045(5) 0.066(6) 0.049(6) -0.006(5) 0.012(5) -0.013(5)
N3 0.061(6) 0.039(5) 0.057(6) -0.010(4) 0.004(5) -0.010(5)
N4 0.046(5) 0.037(4) 0.046(5) 0.008(4) 0.004(4) 0.004(4)
N5 0.038(4) 0.044(5) 0.043(5) -0.006(4) 0.015(4) 0.005(4)
N6 0.049(5) 0.050(5) 0.044(6) 0.005(4) 0.003(5) -0.001(4)
N7 0.050(5) 0.030(4) 0.051(6) -0.001(4) 0.012(4) -0.004(4)
N8 0.028(4) 0.043(4) 0.044(5) 0.003(4) 0.009(4) 0.006(3)
O1 0.052(4) 0.048(4) 0.063(5) -0.009(4) 0.022(4) -0.033(4)
O2 0.067(5) 0.044(4) 0.059(5) 0.018(4) 0.009(5) -0.025(4)
O3 0.051(5) 0.060(5) 0.056(6) -0.001(4) -0.002(4) -0.005(4)
O4 0.033(3) 0.038(4) 0.059(5) 0.006(3) 0.005(3) -0.020(3)
O5 0.040(4) 0.038(4) 0.055(5) 0.006(3) 0.017(3) 0.023(3)
O6 0.074(6) 0.076(6) 0.043(5) 0.016(4) 0.027(4) 0.049(5)
O7 0.056(5) 0.040(4) 0.080(7) 0.015(4) 0.018(5) 0.019(4)
O8 0.030(3) 0.046(4) 0.055(5) 0.003(3) 0.013(3) 0.015(3)
O1W 0.130(12) 0.113(11) 0.066(8) 0.025(7) 0.018(8) 0.003(9)
O2W 0.122(11) 0.092(9) 0.110(12) 0.008(9) 0.008(11) -0.013(8)

loop_
_atom_type_symbol
_atom_type_description
_atom_type_scat_dispersion_real
_atom_type_scat_dispersion_imag
_atom_type_scat_source
C C 0.0033 0.0016 'International Tables Vol C Tables 4.2.6.8 and 6.1.1.4'
H H 0.0000 0.0000 'International Tables Vol C Tables 4.2.6.8 and 6.1.1.4'
N N 0.0061 0.0033 'International Tables Vol C Tables 4.2.6.8 and 6.1.1.4'
O O 0.0106 0.0060 'International Tables Vol C Tables 4.2.6.8 and 6.1.1.4'
Co Co 0.3494 0.9721 'International Tables Vol C Tables 4.2.6.8 and 6.1.1.4'

loop_
_geom_angle_atom_site_label_1
_geom_angle_atom_site_label_2
_geom_angle_atom_site_label_3
_geom_angle
_geom_angle_site_symmetry_1
_geom_angle_site_symmetry_3
O1 Co1 O4 93.9(3) 3_445 .
O1 Co1 N8 118.2(4) 3_445 1_455
O4 Co1 N8 113.9(3) . 1_455
O1 Co1 N1 107.0(4) 3_445 .
O4 Co1 N1 115.2(4) . .
N8 Co1 N1 108.2(4) 1_455 .
O5 Co2 N4 107.5(4) . .
O5 Co2 O8 95.1(3) . 3_455
N4 Co2 O8 123.9(3) . 3_455
O5 Co2 N5 114.1(3) . .
N4 Co2 N5 110.5(4) . .
O8 Co2 N5 105.1(4) 3_455 .
O2 C1 O1 121.5(10) . .
O2 C1 C2 121.4(9) . .
O1 C1 C2 117.1(11) . .
C3 C2 C7 119.9(9) . .
C3 C2 C1 122.8(9) . .
C7 C2 C1 117.2(10) . .
C2 C3 C4 120.3(9) . .
C2 C3 H3 119.9 . .
C4 C3 H3 119.9 . .
C3 C4 C5 119.7(10) . .
C3 C4 H4 120.2 . .
C5 C4 H4 120.2 . .
C6 C5 C4 119.6(9) . .
C6 C5 H5 120.2 . .
C4 C5 H5 120.2 . .
C5 C6 C7 120.1(8) . .
C5 C6 C8 120.5(8) . .
C7 C6 C8 119.4(9) . .
C2 C7 C6 120.1(10) . .
C2 C7 H7 119.9 . .
C6 C7 H7 119.9 . .
O3 C8 O4 122.4(9) . .
O3 C8 C6 119.0(8) . .
O4 C8 C6 118.6(9) . .
C10 C9 N1 112.3(11) . .
C10 C9 H9 123.8 . .
N1 C9 H9 123.8 . .
C9 C10 N2 104.2(11) . .
C9 C10 H10 127.9 . .
N2 C10 H10 127.9 . .
N2 C11 N1 112.0(11) . .
N2 C11 H11 124.0 . .
N1 C11 H11 124.0 . .
N2 C12 C13 111.6(11) . .
N2 C12 H12A 109.3 . .
C13 C12 H12A 109.3 . .
N2 C12 H12B 109.3 . .
C13 C12 H12B 109.3 . .
H12A C12 H12B 108.0 . .
C12 C13 C14 108.4(11) . .
C12 C13 H13A 110.0 . .
C14 C13 H13A 110.0 . .
C12 C13 H13B 110.0 . .
C14 C13 H13B 110.0 . .
H13A C13 H13B 108.4 . .
C15 C14 C13 113.8(12) . .
C15 C14 H14A 108.8 . .
C13 C14 H14A 108.8 . .
C15 C14 H14B 108.8 . .
C13 C14 H14B 108.8 . .
H14A C14 H14B 107.7 . .
C14 C15 C16 111.4(13) . .
C14 C15 H15A 109.4 . .
C16 C15 H15A 109.4 . .
C14 C15 H15B 109.4 . .
C16 C15 H15B 109.4 . .
H15A C15 H15B 108.0 . .
N3 C16 C15 111.2(12) . .
N3 C16 H16A 109.4 . .
C15 C16 H16A 109.4 . .
N3 C16 H16B 109.4 . .
C15 C16 H16B 109.4 . .
H16A C16 H16B 108.0 . .
N3 C17 N4 114.7(12) . .
N3 C17 H17 122.7 . .
N4 C17 H17 122.7 . .
N3 C18 C19 108.4(16) . .
N3 C18 H18 125.8 . .
C19 C18 H18 125.8 . .
C18 C19 N4 106.0(14) . .
C18 C19 H19 127.0 . .
N4 C19 H19 127.0 . .
O6 C20 O5 123.1(9) . .
O6 C20 C21 120.3(8) . .
O5 C20 C21 116.6(9) . .
C22 C21 C26 118.5(8) . .
C22 C21 C20 121.7(8) . .
C26 C21 C20 119.8(9) . .
C21 C22 C23 120.9(9) . .
C21 C22 H22 119.5 . .
C23 C22 H22 119.5 . .
C22 C23 C24 119.8(10) . .
C22 C23 H23 120.1 . .
C24 C23 H23 120.1 . .
C25 C24 C23 120.2(9) . .
C25 C24 H24 119.9 . .
C23 C24 H24 119.9 . .
C24 C25 C26 118.2(8) . .
C24 C25 C27 122.0(8) . .
C26 C25 C27 119.8(9) . .
C21 C26 C25 122.3(9) . .
C21 C26 H26 118.8 . .
C25 C26 H26 118.8 . .
O7 C27 O8 122.5(9) . .
O7 C27 C25 119.8(8) . .
O8 C27 C25 117.6(9) . .
N6 C28 N5 110.4(9) . .
N6 C28 H28 124.8 . .
N5 C28 H28 124.8 . .
C30 C29 N5 106.9(10) . .
C30 C29 H29 126.5 . .
N5 C29 H29 126.5 . .
N6 C30 C29 107.7(10) . .
N6 C30 H30 126.1 . .
C29 C30 H30 126.1 . .
N6 C31 C32 110.0(11) . .
N6 C31 H31A 109.7 . .
C32 C31 H31A 109.7 . .
N6 C31 H31B 109.7 . .
C32 C31 H31B 109.7 . .
H31A C31 H31B 108.2 . .
C33 C32 C31 107.5(11) . .
C33 C32 H32A 110.2 . .
C31 C32 H32A 110.2 . .
C33 C32 H32B 110.2 . .
C31 C32 H32B 110.2 . .
H32A C32 H32B 108.5 . .
C32 C33 C34 111.6(10) . .
C32 C33 H33A 109.3 . .
C34 C33 H33A 109.3 . .
C32 C33 H33B 109.3 . .
C34 C33 H33B 109.3 . .
H33A C33 H33B 108.0 . .
C35 C34 C33 112.4(11) . .
C35 C34 H34A 109.1 . .
C33 C34 H34A 109.1 . .
C35 C34 H34B 109.1 . .
C33 C34 H34B 109.1 . .
H34A C34 H34B 107.9 . .
N7 C35 C34 111.2(11) . .
N7 C35 H35A 109.4 . .
C34 C35 H35A 109.4 . .
N7 C35 H35B 109.4 . .
C34 C35 H35B 109.4 . .
H35A C35 H35B 108.0 . .
C37 C36 N7 107.6(11) . .
C37 C36 H36 126.2 . .
N7 C36 H36 126.2 . .
C36 C37 N8 108.3(12) . .
C36 C37 H37 125.8 . .
N8 C37 H37 125.8 . .
N8 C38 N7 108.7(10) . .
N8 C38 H38 125.7 . .
N7 C38 H38 125.7 . .
C11 N1 C9 103.7(10) . .
C11 N1 Co1 126.0(8) . .
C9 N1 Co1 130.3(8) . .
C11 N2 C10 107.7(11) . .
C11 N2 C12 125.5(11) . .
C10 N2 C12 126.8(11) . .
C17 N3 C18 106.5(13) . .
C17 N3 C16 125.8(12) . .
C18 N3 C16 127.7(13) . .
C17 N4 C19 104.3(10) . .
C17 N4 Co2 130.9(8) . .
C19 N4 Co2 124.6(9) . .
C28 N5 C29 106.2(9) . .
C28 N5 Co2 126.6(7) . .
C29 N5 Co2 126.3(8) . .
C28 N6 C30 108.7(10) . .
C28 N6 C31 125.1(11) . .
C30 N6 C31 126.2(11) . .
C36 N7 C38 108.8(10) . .
C36 N7 C35 126.0(10) . .
C38 N7 C35 125.1(10) . .
C38 N8 C37 106.5(9) . .
C38 N8 Co1 129.9(7) . 1_655
C37 N8 Co1 123.0(8) . 1_655
C1 O1 Co1 109.7(8) . 3
C8 O4 Co1 105.3(7) . .
C20 O5 Co2 115.2(7) . .
C27 O8 Co2 102.0(7) . 3_545
H1B O1W H1A 107(18) . .
H2A O2W H2B 108(14) . .

loop_
_geom_bond_atom_site_label_1
_geom_bond_atom_site_label_2
_geom_bond_distance
_geom_bond_site_symmetry_2
Co1 O1 1.993(8) 3_445
Co1 O4 2.008(7) .
Co1 N8 2.013(8) 1_455
Co1 N1 2.030(10) .
Co2 O5 1.981(7) .
Co2 N4 2.016(9) .
Co2 O8 2.028(8) 3_455
Co2 N5 2.033(9) .
C1 O2 1.223(15) .
C1 O1 1.293(13) .
C1 C2 1.497(13) .
C2 C3 1.382(16) .
C2 C7 1.386(12) .
C3 C4 1.394(17) .
C3 H3 0.9300 .
C4 C5 1.397(15) .
C4 H4 0.9300 .
C5 C6 1.388(15) .
C5 H5 0.9300 .
C6 C7 1.389(12) .
C6 C8 1.510(11) .
C7 H7 0.9300 .
C8 O3 1.234(14) .
C8 O4 1.259(11) .
C9 C10 1.344(19) .
C9 N1 1.346(15) .
C9 H9 0.9300 .
C10 N2 1.382(16) .
C10 H10 0.9300 .
C11 N2 1.313(17) .
C11 N1 1.337(15) .
C11 H11 0.9300 .
C12 N2 1.433(15) .
C12 C13 1.502(19) .
C12 H12A 0.9700 .
C12 H12B 0.9700 .
C13 C14 1.51(2) .
C13 H13A 0.9700 .
C13 H13B 0.9700 .
C14 C15 1.48(2) .
C14 H14A 0.9700 .
C14 H14B 0.9700 .
C15 C16 1.505(10) .
C15 H15A 0.9700 .
C15 H15B 0.9700 .
C16 N3 1.462(16) .
C16 H16A 0.9700 .
C16 H16B 0.9700 .
C17 N3 1.271(16) .
C17 N4 1.309(16) .
C17 H17 0.9300 .
C18 N3 1.33(2) .
C18 C19 1.37(2) .
C18 H18 0.9300 .
C19 N4 1.383(15) .
C19 H19 0.9300 .
C20 O6 1.265(14) .
C20 O5 1.275(11) .
C20 C21 1.476(12) .
C21 C22 1.387(15) .
C21 C26 1.389(12) .
C22 C23 1.392(14) .
C22 H22 0.9300 .
C23 C24 1.411(14) .
C23 H23 0.9300 .
C24 C25 1.391(15) .
C24 H24 0.9300 .
C25 C26 1.405(12) .
C25 C27 1.490(12) .
C26 H26 0.9300 .
C27 O7 1.212(14) .
C27 O8 1.283(11) .
C28 N6 1.327(15) .
C28 N5 1.334(14) .
C28 H28 0.9300 .
C29 C30 1.366(19) .
C29 N5 1.401(13) .
C29 H29 0.9300 .
C30 N6 1.346(16) .
C30 H30 0.9300 .
C31 N6 1.474(15) .
C31 C32 1.541(19) .
C31 H31A 0.9700 .
C31 H31B 0.9700 .
C32 C33 1.502(19) .
C32 H32A 0.9700 .
C32 H32B 0.9700 .
C33 C34 1.517(18) .
C33 H33A 0.9700 .
C33 H33B 0.9700 .
C34 C35 1.487(19) .
C34 H34A 0.9700 .
C34 H34B 0.9700 .
C35 N7 1.484(14) .
C35 H35A 0.9700 .
C35 H35B 0.9700 .
C36 C37 1.334(18) .
C36 N7 1.349(17) .
C36 H36 0.9300 .
C37 N8 1.408(16) .
C37 H37 0.9300 .
C38 N8 1.326(14) .
C38 N7 1.364(13) .
C38 H38 0.9300 .
N8 Co1 2.013(8) 1_655
O1 Co1 1.993(8) 3
O8 Co2 2.028(8) 3_545
O1W H1B 0.9(2) .
O1W H1A 0.90(15) .
O2W H2A 0.89(19) .
O2W H2B 0.89(16) .

loop_
_geom_hbond_atom_site_label_D
_geom_hbond_atom_site_label_H
_geom_hbond_atom_site_label_A
_geom_hbond_distance_DH
_geom_hbond_distance_HA
_geom_hbond_distance_DA
_geom_hbond_angle_DHA
_geom_hbond_site_symmetry_A
O2W H2A O2 0.89(19) 2.6(3) 2.89(2) 99(20) 1_545
O1W H1B O6 0.9(2) 2.4(2) 2.815(19) 106(17) 3_455
O1W H1B O2W 0.9(2) 2.6(3) 2.77(2) 94(19) 1_565

loop_
_geom_torsion_atom_site_label_1
_geom_torsion_atom_site_label_2
_geom_torsion_atom_site_label_3
_geom_torsion_atom_site_label_4
_geom_torsion
_geom_torsion_site_symmetry_1
_geom_torsion_site_symmetry_4
O2 C1 C2 C3 -175.0(12) . .
O1 C1 C2 C3 7.2(16) . .
O2 C1 C2 C7 8.5(15) . .
O1 C1 C2 C7 -169.3(9) . .
C7 C2 C3 C4 -4.4(19) . .
C1 C2 C3 C4 179.3(12) . .
C2 C3 C4 C5 0(2) . .
C3 C4 C5 C6 5(2) . .
C4 C5 C6 C7 -4.5(17) . .
C4 C5 C6 C8 176.4(11) . .
C3 C2 C7 C6 4.8(15) . .
C1 C2 C7 C6 -178.6(9) . .
C5 C6 C7 C2 -0.4(15) . .
C8 C6 C7 C2 178.7(9) . .
C5 C6 C8 O3 -171.0(11) . .
C7 C6 C8 O3 9.9(14) . .
C5 C6 C8 O4 10.8(14) . .
C7 C6 C8 O4 -168.3(9) . .
N1 C9 C10 N2 3.9(18) . .
N2 C12 C13 C14 -72.6(16) . .
C12 C13 C14 C15 178.7(14) . .
C13 C14 C15 C16 167.3(14) . .
C14 C15 C16 N3 68.1(18) . .
N3 C18 C19 N4 4(2) . .
O6 C20 C21 C22 -164.2(11) . .
O5 C20 C21 C22 14.8(15) . .
O6 C20 C21 C26 16.0(15) . .
O5 C20 C21 C26 -165.0(9) . .
C26 C21 C22 C23 -2.6(17) . .
C20 C21 C22 C23 177.6(10) . .
C21 C22 C23 C24 3.2(18) . .
C22 C23 C24 C25 -0.3(18) . .
C23 C24 C25 C26 -2.9(15) . .
C23 C24 C25 C27 176.0(10) . .
C22 C21 C26 C25 -0.8(15) . .
C20 C21 C26 C25 179.0(8) . .
C24 C25 C26 C21 3.6(14) . .
C27 C25 C26 C21 -175.4(9) . .
C24 C25 C27 O7 -162.4(11) . .
C26 C25 C27 O7 16.5(15) . .
C24 C25 C27 O8 20.8(14) . .
C26 C25 C27 O8 -160.3(9) . .
N5 C29 C30 N6 1.9(15) . .
N6 C31 C32 C33 -175.0(12) . .
C31 C32 C33 C34 -177.6(12) . .
C32 C33 C34 C35 -176.6(12) . .
C33 C34 C35 N7 74.5(15) . .
N7 C36 C37 N8 -1.2(18) . .
N2 C11 N1 C9 3.2(15) . .
N2 C11 N1 Co1 -179.5(8) . .
C10 C9 N1 C11 -4.4(17) . .
C10 C9 N1 Co1 178.5(11) . .
O1 Co1 N1 C11 51.9(11) 3_445 .
O4 Co1 N1 C11 154.7(10) . .
N8 Co1 N1 C11 -76.4(11) 1_455 .
O1 Co1 N1 C9 -131.5(12) 3_445 .
O4 Co1 N1 C9 -28.7(13) . .
N8 Co1 N1 C9 100.2(12) 1_455 .
N1 C11 N2 C10 -0.9(16) . .
N1 C11 N2 C12 177.6(12) . .
C9 C10 N2 C11 -1.7(17) . .
C9 C10 N2 C12 179.8(13) . .
C13 C12 N2 C11 -94.9(15) . .
C13 C12 N2 C10 83.3(17) . .
N4 C17 N3 C18 1.0(17) . .
N4 C17 N3 C16 179.9(11) . .
C19 C18 N3 C17 -2.9(19) . .
C19 C18 N3 C16 178.2(13) . .
C15 C16 N3 C17 -102.4(17) . .
C15 C16 N3 C18 76(2) . .
N3 C17 N4 C19 1.3(16) . .
N3 C17 N4 Co2 -174.1(9) . .
C18 C19 N4 C17 -3.0(17) . .
C18 C19 N4 Co2 172.8(11) . .
O5 Co2 N4 C17 -108.7(11) . .
O8 Co2 N4 C17 0.3(13) 3_455 .
N5 Co2 N4 C17 126.2(11) . .
O5 Co2 N4 C19 76.7(12) . .
O8 Co2 N4 C19 -174.4(11) 3_455 .
N5 Co2 N4 C19 -48.4(12) . .
N6 C28 N5 C29 1.1(13) . .
N6 C28 N5 Co2 170.9(7) . .
C30 C29 N5 C28 -1.9(14) . .
C30 C29 N5 Co2 -171.7(9) . .
O5 Co2 N5 C28 -13.9(10) . .
N4 Co2 N5 C28 107.4(9) . .
O8 Co2 N5 C28 -116.7(9) 3_455 .
O5 Co2 N5 C29 153.9(9) . .
N4 Co2 N5 C29 -84.8(10) . .
O8 Co2 N5 C29 51.1(10) 3_455 .
N5 C28 N6 C30 0.1(14) . .
N5 C28 N6 C31 -177.4(11) . .
C29 C30 N6 C28 -1.3(15) . .
C29 C30 N6 C31 176.2(12) . .
C32 C31 N6 C28 103.7(14) . .
C32 C31 N6 C30 -73.3(17) . .
C37 C36 N7 C38 -0.2(17) . .
C37 C36 N7 C35 -176.4(13) . .
N8 C38 N7 C36 1.6(13) . .
N8 C38 N7 C35 177.9(10) . .
C34 C35 N7 C36 75.6(16) . .
C34 C35 N7 C38 -100.1(15) . .
N7 C38 N8 C37 -2.3(13) . .
N7 C38 N8 Co1 -173.8(7) . 1_655
C36 C37 N8 C38 2.2(17) . .
C36 C37 N8 Co1 174.4(10) . 1_655
O2 C1 O1 Co1 -9.8(13) . 3
C2 C1 O1 Co1 168.0(7) . 3
O3 C8 O4 Co1 -4.7(12) . .
C6 C8 O4 Co1 173.4(7) . .
O1 Co1 O4 C8 178.9(7) 3_445 .
N8 Co1 O4 C8 -57.8(8) 1_455 .
N1 Co1 O4 C8 68.1(7) . .
O6 C20 O5 Co2 -13.8(14) . .
C21 C20 O5 Co2 167.2(6) . .
N4 Co2 O5 C20 -58.2(8) . .
O8 Co2 O5 C20 173.9(7) 3_455 .
N5 Co2 O5 C20 64.8(8) . .
O7 C27 O8 Co2 -11.6(13) . 3_545
C25 C27 O8 Co2 165.1(7) . 3_545
